data_7019387
loop_
_publ_author_name
'Kelley, Paul'
'Radlauer, Madalyn R.'
'Yanez, Abraham J.'
'Day, Michael W.'
'Agapie, Theodor'

_publ_section_title
;
 Metallomacrocycles as ligands: synthesis and characterisation of
 aluminium-bridged bisglyoximato complexes of palladium and iron.
;
_journal_issue 26
_journal_name_full 'Dalton transactions (Cambridge, England : 2003)'
_journal_page_first 8086
_journal_page_last 8092
_journal_paper_doi 10.1039/c2dt30285c
_journal_volume 41
_journal_year 2012
_chemical_formula_moiety 'C68 H72 Al2 N8 O8 Pd, 6(C4 H8 O)'
_chemical_formula_sum 'C92 H120 Al2 N8 O14 Pd'
_chemical_formula_weight 1722.32
_chemical_name_systematic
;
?
;
_space_group_IT_number 14
_symmetry_cell_setting monoclinic
_symmetry_space_group_name_Hall '-P 2ybc'
_symmetry_space_group_name_H-M 'P 1 21/c 1'
_atom_sites_solution_hydrogens geom
_atom_sites_solution_primary direct
_atom_sites_solution_secondary difmap
_audit_creation_method SHELXL-97
_cell_angle_alpha 90.00
_cell_angle_beta 101.8030(10)
_cell_angle_gamma 90.00
_cell_formula_units_Z 2
_cell_length_a 10.9146(3)
_cell_length_b 16.3913(5)
_cell_length_c 24.2331(7)
_cell_measurement_reflns_used 7654
_cell_measurement_temperature 100(2)
_cell_measurement_theta_max 22.92
_cell_measurement_theta_min 2.29
_cell_volume 4243.7(2)
_computing_cell_refinement 'Bruker SAINT-Plus v7.68A'
_computing_data_collection 'Bruker APEX2 v2009.7-0'
_computing_data_reduction 'Bruker SAINT-Plus v7.68A'
_computing_molecular_graphics 'Bruker XP v5.1'
_computing_publication_material 'Bruker XCIF 2008'
_computing_structure_refinement 'SHELXL-97 (Sheldrick, 2008)'
_computing_structure_solution 'SHELXS-97 (Sheldrick, 2008)'
_diffrn_ambient_temperature 100(2)
_diffrn_measured_fraction_theta_full 0.939
_diffrn_measured_fraction_theta_max 0.939
_diffrn_measurement_device_type 'Bruker KAPPA APEX II'
_diffrn_measurement_method '\w scans; 6 settings'
_diffrn_radiation_monochromator graphite
_diffrn_radiation_source 'fine-focus sealed tube'
_diffrn_radiation_type MoK\a
_diffrn_radiation_wavelength 0.71073
_diffrn_reflns_av_R_equivalents 0.0608
_diffrn_reflns_av_sigmaI/netI 0.0754
_diffrn_reflns_limit_h_max 13
_diffrn_reflns_limit_h_min -12
_diffrn_reflns_limit_k_max 19
_diffrn_reflns_limit_k_min -19
_diffrn_reflns_limit_l_max 27
_diffrn_reflns_limit_l_min -28
_diffrn_reflns_number 35112
_diffrn_reflns_theta_full 25.38
_diffrn_reflns_theta_max 25.38
_diffrn_reflns_theta_min 1.51
_exptl_absorpt_coefficient_mu 0.309
_exptl_absorpt_correction_T_max 0.9908
_exptl_absorpt_correction_T_min 0.9638
_exptl_absorpt_correction_type none
_exptl_crystal_colour Yellow
_exptl_crystal_density_diffrn 1.348
_exptl_crystal_density_method 'not measured'
_exptl_crystal_description Fragment
_exptl_crystal_F_000 1824
_exptl_crystal_size_max 0.12
_exptl_crystal_size_mid 0.07
_exptl_crystal_size_min 0.03
_refine_diff_density_max 0.941
_refine_diff_density_min -0.678
_refine_diff_density_rms 0.088
_refine_ls_extinction_method none
_refine_ls_goodness_of_fit_ref 2.000
_refine_ls_hydrogen_treatment Riding
_refine_ls_matrix_type 'Full matrix'
_refine_ls_number_parameters 531
_refine_ls_number_reflns 7335
_refine_ls_number_restraints 30
_refine_ls_restrained_S_all 1.999
_refine_ls_R_factor_all 0.0970
_refine_ls_R_factor_gt 0.0567
_refine_ls_shift/su_max 0.001
_refine_ls_shift/su_mean 0.000
_refine_ls_structure_factor_coef Fsqd
_refine_ls_weighting_details w=1/s^2^(Fo^2^)
_refine_ls_weighting_scheme sigma
_refine_ls_wR_factor_gt 0.0814
_refine_ls_wR_factor_ref 0.0838
_reflns_number_gt 4833
_reflns_number_total 7335
_reflns_threshold_expression >2sigma(I)
_cod_data_source_file c2dt30285c.txt
_cod_data_source_block mrr06
_cod_depositor_comments
;
The following automatic conversions were performed:

'_symmetry_cell_setting' value 'Monoclinic' changed to 'monoclinic'
according to /home/saulius/struct/CIF-dictionaries/cif_core.dic
dictionary named 'cif_core.dic' version 2.4.1 from
2010-06-29.

'_refine_ls_weighting_scheme' value 'Sigma' changed to
'sigma' according to
/home/saulius/struct/CIF-dictionaries/cif_core.dic dictionary named
'cif_core.dic' version 2.4.1 from 2010-06-29.

Automatic conversion script
Id: cif_fix_values 1891 2012-01-12 08:04:46Z andrius 

The following automatic conversions were performed:

'_atom_sites_solution_primary' value 'Direct methods' was changed to
'direct'.

'_atom_sites_solution_secondary' value 'Difference Fourier map' was
changed to 'difmap'.

'_atom_sites_solution_hydrogens' value 'Geometric positions' was
changed to 'geom'.

Automatic conversion script
Id: cif_fix_values 6452 2018-10-05 10:23:21Z andrius 
;
_cod_original_sg_symbol_H-M P2(1)/c
_cod_database_code 7019387

loop_
_symmetry_equiv_pos_as_xyz
'x, y, z'
'-x, y+1/2, -z+1/2'
'-x, -y, -z'
'x, -y-1/2, z-1/2'

loop_
_atom_site_label
_atom_site_type_symbol
_atom_site_fract_x
_atom_site_fract_y
_atom_site_fract_z
_atom_site_U_iso_or_equiv
_atom_site_adp_type
_atom_site_occupancy
_atom_site_symmetry_multiplicity
_atom_site_calc_flag
_atom_site_refinement_flags
_atom_site_disorder_assembly
_atom_site_disorder_group
Pd1 Pd 0.5000 0.0000 0.5000 0.01993(14) Uani 1 2 d S . .
Al2 Al 0.64070(10) 0.01324(8) 0.37887(5) 0.0209(3) Uani 1 1 d . . .
O1 O 0.6703(2) 0.09169(16) 0.43757(11) 0.0197(7) Uani 1 1 d . . .
O2 O 0.53592(19) 0.00014(18) 0.62609(9) 0.0207(6) Uani 1 1 d . . .
O3 O 0.6044(2) 0.09452(16) 0.32763(11) 0.0213(7) Uani 1 1 d . . .
O4 O 0.6805(2) -0.06608(16) 0.43128(11) 0.0211(7) Uani 1 1 d . . .
N1 N 0.6427(3) 0.07228(18) 0.48679(14) 0.0182(8) Uani 1 1 d . . .
N2 N 0.5729(3) 0.02734(18) 0.58033(13) 0.0198(8) Uani 1 1 d . . .
N3 N 0.6364(3) -0.07602(19) 0.31590(14) 0.0196(9) Uani 1 1 d . . .
N4 N 0.8390(3) 0.02019(18) 0.37356(12) 0.0202(9) Uani 1 1 d . . .
C1 C 0.7054(4) 0.1020(2) 0.53381(17) 0.0180(10) Uani 1 1 d . . .
C2 C 0.6707(4) 0.0749(2) 0.58620(16) 0.0187(10) Uani 1 1 d . . .
C3 C 0.8114(4) 0.1581(2) 0.54895(17) 0.0186(11) Uani 1 1 d . . .
C4 C 0.8811(3) 0.2057(2) 0.51983(18) 0.0253(11) Uani 1 1 d . . .
H4 H 0.8641 0.2064 0.4798 0.030 Uiso 1 1 calc R . .
C5 C 0.9793(4) 0.2536(2) 0.55174(18) 0.0255(11) Uani 1 1 d . . .
H5 H 1.0269 0.2873 0.5321 0.031 Uiso 1 1 calc R . .
C6 C 1.0080(4) 0.2533(2) 0.60895(19) 0.0273(11) Uani 1 1 d . . .
H6 H 1.0757 0.2855 0.6282 0.033 Uiso 1 1 calc R . .
C7 C 0.9377(4) 0.2052(2) 0.64038(18) 0.0223(10) Uani 1 1 d . . .
C8 C 0.9565(4) 0.1964(2) 0.69947(18) 0.0285(11) Uani 1 1 d . . .
H8 H 1.0216 0.2264 0.7229 0.034 Uiso 1 1 calc R . .
C9 C 0.8833(4) 0.1458(3) 0.72370(18) 0.0251(11) Uani 1 1 d . . .
H9 H 0.8998 0.1405 0.7636 0.030 Uiso 1 1 calc R . .
C10 C 0.7828(4) 0.1007(2) 0.69081(18) 0.0234(11) Uani 1 1 d . . .
H10 H 0.7326 0.0659 0.7084 0.028 Uiso 1 1 calc R . .
C11 C 0.7600(3) 0.1087(2) 0.63349(18) 0.0205(10) Uani 1 1 d . . .
C12 C 0.8402(3) 0.1593(2) 0.60858(17) 0.0187(10) Uani 1 1 d . . .
C13 C 0.7670(3) -0.0973(2) 0.31170(17) 0.0244(11) Uani 1 1 d . . .
H13A H 0.7669 -0.1205 0.2740 0.029 Uiso 1 1 calc R . .
H13B H 0.8000 -0.1394 0.3402 0.029 Uiso 1 1 calc R . .
C14 C 0.8511(3) -0.0231(2) 0.32098(16) 0.0235(11) Uani 1 1 d . . .
H14A H 0.9391 -0.0402 0.3236 0.028 Uiso 1 1 calc R . .
H14B H 0.8283 0.0143 0.2885 0.028 Uiso 1 1 calc R . .
C15 C 0.8843(3) 0.1053(2) 0.36997(17) 0.0274(11) Uani 1 1 d . . .
H15A H 0.8733 0.1359 0.4034 0.041 Uiso 1 1 calc R . .
H15B H 0.8362 0.1315 0.3360 0.041 Uiso 1 1 calc R . .
H15C H 0.9731 0.1044 0.3681 0.041 Uiso 1 1 calc R . .
C16 C 0.9220(3) -0.0177(2) 0.42282(15) 0.0263(11) Uani 1 1 d . . .
H16A H 1.0095 -0.0099 0.4200 0.039 Uiso 1 1 calc R . .
H16B H 0.9038 -0.0762 0.4236 0.039 Uiso 1 1 calc R . .
H16C H 0.9076 0.0079 0.4575 0.039 Uiso 1 1 calc R . .
C17 C 0.5633(4) -0.0469(2) 0.26048(16) 0.0244(11) Uani 1 1 d . . .
H17A H 0.4749 -0.0401 0.2638 0.029 Uiso 1 1 calc R . .
H17B H 0.5654 -0.0900 0.2321 0.029 Uiso 1 1 calc R . .
C18 C 0.6062(3) 0.0313(2) 0.23884(17) 0.0202(10) Uani 1 1 d . . .
C19 C 0.6277(3) 0.0384(3) 0.18435(17) 0.0257(11) Uani 1 1 d . . .
H19 H 0.6204 -0.0085 0.1609 0.031 Uiso 1 1 calc R . .
C20 C 0.6591(4) 0.1118(3) 0.16365(17) 0.0246(11) Uani 1 1 d . . .
C21 C 0.6651(3) 0.1798(3) 0.19738(17) 0.0237(11) Uani 1 1 d . . .
H21 H 0.6837 0.2310 0.1828 0.028 Uiso 1 1 calc R . .
C22 C 0.6448(3) 0.1761(2) 0.25227(16) 0.0187(10) Uani 1 1 d . . .
C23 C 0.6176(3) 0.0996(2) 0.27376(17) 0.0186(10) Uani 1 1 d . . .
C24 C 0.6796(4) 0.1206(3) 0.10358(16) 0.0383(13) Uani 1 1 d . . .
H24A H 0.6668 0.0676 0.0845 0.058 Uiso 1 1 calc R . .
H24B H 0.7653 0.1394 0.1045 0.058 Uiso 1 1 calc R . .
H24C H 0.6201 0.1603 0.0832 0.058 Uiso 1 1 calc R . .
C25 C 0.6484(3) 0.2505(2) 0.28905(16) 0.0277(11) Uani 1 1 d . . .
H25A H 0.5655 0.2596 0.2976 0.042 Uiso 1 1 calc R . .
H25B H 0.6724 0.2982 0.2692 0.042 Uiso 1 1 calc R . .
H25C H 0.7097 0.2423 0.3242 0.042 Uiso 1 1 calc R . .
C26 C 0.5726(4) -0.1525(2) 0.32967(16) 0.0236(11) Uani 1 1 d . . .
H26A H 0.4846 -0.1390 0.3305 0.028 Uiso 1 1 calc R . .
H26B H 0.5713 -0.1921 0.2987 0.028 Uiso 1 1 calc R . .
C27 C 0.6301(4) -0.1932(2) 0.38410(18) 0.0227(10) Uani 1 1 d . . .
C28 C 0.6309(4) -0.2776(3) 0.38733(18) 0.0273(11) Uani 1 1 d . . .
H28 H 0.5992 -0.3082 0.3542 0.033 Uiso 1 1 calc R . .
C29 C 0.6758(4) -0.3188(3) 0.4366(2) 0.0292(11) Uani 1 1 d . . .
C30 C 0.7248(3) -0.2726(3) 0.48353(18) 0.0247(11) Uani 1 1 d . . .
H30 H 0.7575 -0.2999 0.5179 0.030 Uiso 1 1 calc R . .
C31 C 0.7284(3) -0.1883(3) 0.48276(17) 0.0226(11) Uani 1 1 d . . .
C32 C 0.6795(4) -0.1473(3) 0.43221(18) 0.0201(10) Uani 1 1 d . . .
C33 C 0.6739(4) -0.4110(3) 0.43958(19) 0.0450(13) Uani 1 1 d . . .
H33A H 0.7540 -0.4326 0.4337 0.068 Uiso 1 1 calc R . .
H33B H 0.6059 -0.4321 0.4102 0.068 Uiso 1 1 calc R . .
H33C H 0.6606 -0.4280 0.4767 0.068 Uiso 1 1 calc R . .
C34 C 0.7835(4) -0.1397(3) 0.53419(18) 0.0336(13) Uani 1 1 d . . .
H34A H 0.8171 -0.1769 0.5653 0.050 Uiso 1 1 calc R . .
H34B H 0.7185 -0.1054 0.5448 0.050 Uiso 1 1 calc R . .
H34C H 0.8510 -0.1051 0.5262 0.050 Uiso 1 1 calc R . .
O1C O -0.0313(5) 0.3335(4) 0.3928(3) 0.198(3) Uani 1 1 d D . .
C1C C 0.0607(5) 0.3490(3) 0.36059(19) 0.0586(16) Uani 1 1 d D . .
H1C1 H 0.0247 0.3404 0.3201 0.070 Uiso 1 1 calc R . .
H1C2 H 0.1318 0.3110 0.3719 0.070 Uiso 1 1 calc R . .
C2C C 0.1039(7) 0.4328(4) 0.3700(4) 0.154(4) Uani 1 1 d D . .
H2C1 H 0.0817 0.4649 0.3347 0.185 Uiso 1 1 calc R . .
H2C2 H 0.1959 0.4345 0.3834 0.185 Uiso 1 1 calc R . .
C3C C 0.0382(8) 0.4667(5) 0.4145(4) 0.225(7) Uani 1 1 d D . .
H3C1 H 0.0923 0.4633 0.4526 0.270 Uiso 1 1 calc R . .
H3C2 H 0.0125 0.5241 0.4065 0.270 Uiso 1 1 calc R . .
C4C C -0.0662(8) 0.4150(5) 0.4096(4) 0.222(7) Uani 1 1 d D . .
H4C1 H -0.1365 0.4368 0.3810 0.267 Uiso 1 1 calc R . .
H4C2 H -0.0933 0.4119 0.4461 0.267 Uiso 1 1 calc R . .
O1D O 0.1434(7) 0.0683(5) 0.2089(3) 0.219(4) Uani 1 1 d . . .
C1D C 0.2596(7) 0.0916(4) 0.2176(3) 0.106(3) Uani 1 1 d . . .
H1D H 0.2771 0.1176 0.1832 0.127 Uiso 1 1 calc R . .
H1E H 0.3155 0.0438 0.2267 0.127 Uiso 1 1 calc R . .
C2D C 0.2829(5) 0.1492(5) 0.2640(3) 0.093(2) Uani 1 1 d . . .
H2D1 H 0.2810 0.2058 0.2496 0.112 Uiso 1 1 calc R . .
H2D2 H 0.3658 0.1390 0.2885 0.112 Uiso 1 1 calc R . .
C3D C 0.1822(7) 0.1367(4) 0.2959(3) 0.092(2) Uani 1 1 d . . .
H3D1 H 0.1488 0.1891 0.3067 0.110 Uiso 1 1 calc R . .
H3D2 H 0.2109 0.1030 0.3300 0.110 Uiso 1 1 calc R . .
C4D C 0.0851(5) 0.0910(4) 0.2513(3) 0.085(2) Uani 1 1 d . . .
H4D1 H 0.0539 0.0423 0.2682 0.102 Uiso 1 1 calc R . .
H4D2 H 0.0131 0.1270 0.2364 0.102 Uiso 1 1 calc R . .
O1E O 0.3794(7) 0.3020(4) 0.3788(3) 0.139(3) Uiso 0.614(5) 1 d PD A 1
C1E C 0.4665(5) 0.2444(3) 0.4073(2) 0.0138(17) Uiso 0.614(5) 1 d PD A 1
H1E1 H 0.5073 0.2158 0.3799 0.017 Uiso 0.614(5) 1 calc PR A 1
H1E2 H 0.4227 0.2034 0.4262 0.017 Uiso 0.614(5) 1 calc PR A 1
C2E C 0.5603(6) 0.2865(4) 0.4489(3) 0.043(3) Uiso 0.614(5) 1 d PD A 1
H2E1 H 0.6457 0.2724 0.4440 0.051 Uiso 0.614(5) 1 calc PR A 1
H2E2 H 0.5524 0.2714 0.4876 0.051 Uiso 0.614(5) 1 calc PR A 1
C3E C 0.5347(7) 0.3768(5) 0.4385(3) 0.074(3) Uiso 0.614(5) 1 d PD A 1
H3E1 H 0.5499 0.4079 0.4742 0.089 Uiso 0.614(5) 1 calc PR A 1
H3E2 H 0.5867 0.3998 0.4132 0.089 Uiso 0.614(5) 1 calc PR A 1
C4E C 0.4070(5) 0.3768(3) 0.4125(2) 0.0127(17) Uiso 0.614(5) 1 d PD A 1
H4E1 H 0.3874 0.4253 0.3880 0.015 Uiso 0.614(5) 1 calc PR A 1
H4E2 H 0.3551 0.3789 0.4415 0.015 Uiso 0.614(5) 1 calc PR A 1
O1F O 0.4651(7) 0.3366(5) 0.3674(3) 0.040(3) Uiso 0.386(5) 1 d PD A 2
C1F C 0.5718(9) 0.3814(5) 0.3938(4) 0.042(4) Uiso 0.386(5) 1 d PD A 2
H1F1 H 0.5467 0.4371 0.4027 0.050 Uiso 0.386(5) 1 calc PR A 2
H1F2 H 0.6312 0.3860 0.3681 0.050 Uiso 0.386(5) 1 calc PR A 2
C2F C 0.6316(10) 0.3399(8) 0.4454(4) 0.076(5) Uiso 0.386(5) 1 d PD A 2
H2F1 H 0.6239 0.3727 0.4789 0.092 Uiso 0.386(5) 1 calc PR A 2
H2F2 H 0.7215 0.3307 0.4460 0.092 Uiso 0.386(5) 1 calc PR A 2
C3F C 0.5631(19) 0.2593(10) 0.4451(7) 0.28(2) Uiso 0.386(5) 1 d PD A 2
H3F1 H 0.6069 0.2150 0.4291 0.336 Uiso 0.386(5) 1 calc PR A 2
H3F2 H 0.5537 0.2437 0.4835 0.336 Uiso 0.386(5) 1 calc PR A 2
C4F C 0.4466(15) 0.2768(11) 0.4101(7) 0.41(3) Uiso 0.386(5) 1 d PD A 2
H4F1 H 0.3888 0.2991 0.4329 0.496 Uiso 0.386(5) 1 calc PR A 2
H4F2 H 0.4093 0.2262 0.3915 0.496 Uiso 0.386(5) 1 calc PR A 2

loop_
_atom_site_aniso_label
_atom_site_aniso_U_11
_atom_site_aniso_U_22
_atom_site_aniso_U_33
_atom_site_aniso_U_23
_atom_site_aniso_U_13
_atom_site_aniso_U_12
Pd1 0.0171(2) 0.0221(3) 0.0213(3) -0.0003(3) 0.0056(2) -0.0041(3)
Al2 0.0162(7) 0.0251(8) 0.0221(7) 0.0001(7) 0.0052(5) -0.0017(7)
O1 0.0180(17) 0.0229(18) 0.0195(18) 0.0033(14) 0.0070(14) -0.0043(14)
O2 0.0189(14) 0.0256(15) 0.0188(15) 0.0032(16) 0.0070(11) -0.0020(17)
O3 0.0174(17) 0.0254(18) 0.0214(19) 0.0026(14) 0.0045(14) -0.0024(14)
O4 0.0187(17) 0.0220(18) 0.0227(18) 0.0018(14) 0.0049(14) -0.0028(13)
N1 0.0129(19) 0.020(2) 0.023(2) 0.0028(17) 0.0062(17) -0.0010(16)
N2 0.021(2) 0.021(2) 0.019(2) 0.0051(15) 0.0060(16) 0.0019(16)
N3 0.015(2) 0.025(2) 0.018(2) 0.0017(17) 0.0021(17) -0.0013(17)
N4 0.0172(18) 0.022(2) 0.022(2) -0.0010(16) 0.0043(16) -0.0008(16)
C1 0.014(2) 0.017(2) 0.022(3) 0.000(2) 0.003(2) -0.001(2)
C2 0.016(2) 0.019(3) 0.021(3) -0.001(2) 0.004(2) 0.002(2)
C3 0.016(3) 0.015(2) 0.025(3) 0.001(2) 0.007(2) 0.004(2)
C4 0.020(3) 0.027(3) 0.030(3) -0.001(2) 0.007(2) 0.000(2)
C5 0.019(3) 0.022(3) 0.037(3) -0.002(2) 0.009(2) -0.004(2)
C6 0.017(3) 0.024(3) 0.039(3) -0.005(2) 0.002(2) -0.004(2)
C7 0.017(3) 0.025(3) 0.025(3) -0.005(2) 0.004(2) 0.004(2)
C8 0.016(3) 0.028(3) 0.039(3) -0.014(2) 0.001(2) 0.001(2)
C9 0.025(3) 0.029(3) 0.017(3) 0.001(2) -0.005(2) 0.010(2)
C10 0.022(3) 0.024(3) 0.027(3) 0.002(2) 0.011(2) 0.002(2)
C11 0.016(2) 0.022(3) 0.022(3) -0.002(2) 0.000(2) 0.006(2)
C12 0.014(2) 0.019(2) 0.024(3) -0.006(2) 0.004(2) 0.004(2)
C13 0.019(3) 0.024(3) 0.031(3) -0.005(2) 0.009(2) 0.001(2)
C14 0.015(2) 0.027(3) 0.030(3) -0.003(2) 0.009(2) 0.004(2)
C15 0.022(3) 0.022(3) 0.039(3) 0.001(2) 0.007(2) -0.003(2)
C16 0.017(2) 0.031(3) 0.029(3) -0.001(2) -0.0011(19) -0.001(2)
C17 0.022(3) 0.029(3) 0.021(3) -0.004(2) 0.002(2) 0.000(2)
C18 0.013(2) 0.024(3) 0.023(3) -0.001(2) 0.002(2) -0.0001(19)
C19 0.017(3) 0.031(3) 0.028(3) -0.004(2) 0.002(2) 0.001(2)
C20 0.022(3) 0.033(3) 0.019(3) 0.002(2) 0.004(2) 0.004(2)
C21 0.018(2) 0.028(3) 0.027(3) 0.008(2) 0.007(2) -0.001(2)
C22 0.009(2) 0.025(3) 0.020(3) -0.001(2) -0.0025(19) 0.0024(19)
C23 0.007(2) 0.025(3) 0.023(3) 0.004(2) 0.001(2) 0.000(2)
C24 0.046(3) 0.044(3) 0.029(3) 0.002(2) 0.018(3) -0.004(3)
C25 0.023(3) 0.028(3) 0.032(3) 0.007(2) 0.005(2) -0.003(2)
C26 0.023(3) 0.018(3) 0.032(3) -0.005(2) 0.011(2) -0.005(2)
C27 0.018(2) 0.021(3) 0.030(3) 0.004(2) 0.008(2) 0.000(2)
C28 0.024(3) 0.023(3) 0.035(3) -0.006(2) 0.008(2) -0.004(2)
C29 0.028(3) 0.022(3) 0.038(3) 0.006(2) 0.008(2) -0.001(2)
C30 0.020(3) 0.025(3) 0.028(3) 0.008(2) 0.003(2) 0.003(2)
C31 0.016(3) 0.029(3) 0.024(3) 0.004(2) 0.005(2) 0.001(2)
C32 0.017(2) 0.018(3) 0.027(3) -0.003(2) 0.009(2) -0.003(2)
C33 0.045(3) 0.029(3) 0.055(4) 0.009(3) -0.001(3) -0.001(3)
C34 0.035(3) 0.034(3) 0.032(3) 0.007(2) 0.007(2) -0.003(2)
O1C 0.135(6) 0.278(10) 0.172(6) 0.049(7) 0.009(5) -0.067(6)
C1C 0.067(4) 0.079(5) 0.021(3) 0.011(3) -0.012(3) -0.004(4)
C2C 0.105(7) 0.127(8) 0.240(11) 0.060(7) 0.056(7) -0.047(6)
C3C 0.079(7) 0.293(17) 0.274(14) 0.041(12) -0.031(7) -0.101(9)
C4C 0.249(15) 0.104(9) 0.344(17) 0.032(9) 0.130(12) 0.105(10)
O1D 0.203(7) 0.336(10) 0.140(6) -0.088(6) 0.084(5) -0.161(7)
C1D 0.102(7) 0.074(5) 0.156(9) 0.035(5) 0.059(6) -0.002(5)
C2D 0.043(4) 0.107(6) 0.129(7) -0.035(5) 0.016(4) -0.018(4)
C3D 0.151(7) 0.083(5) 0.051(5) 0.002(4) 0.043(5) 0.009(5)
C4D 0.065(5) 0.082(5) 0.125(7) 0.045(5) 0.055(5) 0.018(4)

loop_
_atom_type_symbol
_atom_type_description
_atom_type_scat_dispersion_real
_atom_type_scat_dispersion_imag
_atom_type_scat_source
C C 0.0033 0.0016 'International Tables Vol C Tables 4.2.6.8 and 6.1.1.4'
H H 0.0000 0.0000 'International Tables Vol C Tables 4.2.6.8 and 6.1.1.4'
N N 0.0061 0.0033 'International Tables Vol C Tables 4.2.6.8 and 6.1.1.4'
O O 0.0106 0.0060 'International Tables Vol C Tables 4.2.6.8 and 6.1.1.4'
Al Al 0.0645 0.0514 'International Tables Vol C Tables 4.2.6.8 and 6.1.1.4'
Pd Pd -0.9988 1.0072 'International Tables Vol C Tables 4.2.6.8 and 6.1.1.4'

loop_
_geom_angle_atom_site_label_1
_geom_angle_atom_site_label_2
_geom_angle_atom_site_label_3
_geom_angle
_geom_angle_site_symmetry_1
_geom_angle_site_symmetry_3
_geom_angle_publ_flag
N2 Pd1 N2 180.0 . 3_656 yes
N2 Pd1 N1 98.19(13) . 3_656 yes
N2 Pd1 N1 81.81(13) 3_656 3_656 yes
N2 Pd1 N1 81.81(13) . . yes
N2 Pd1 N1 98.19(13) 3_656 . yes
N1 Pd1 N1 180.0 3_656 . yes
O4 Al2 O3 178.30(14) . . ?
O4 Al2 O1 88.92(11) . . ?
O3 Al2 O1 89.73(13) . . ?
O4 Al2 O2 93.22(12) . 3_656 ?
O3 Al2 O2 87.99(12) . 3_656 ?
O1 Al2 O2 98.03(11) . 3_656 ?
O4 Al2 N3 88.62(13) . . ?
O3 Al2 N3 92.57(13) . . ?
O1 Al2 N3 171.61(12) . . ?
O2 Al2 N3 90.12(12) 3_656 . ?
O4 Al2 N4 88.86(12) . . ?
O3 Al2 N4 90.10(12) . . ?
O1 Al2 N4 89.42(12) . . ?
O2 Al2 N4 172.30(12) 3_656 . ?
N3 Al2 N4 82.52(12) . . ?
N1 O1 Al2 118.5(2) . . ?
N2 O2 Al2 117.21(19) . 3_656 ?
C23 O3 Al2 131.3(2) . . ?
C32 O4 Al2 136.8(3) . . ?
C1 N1 O1 121.5(3) . . ?
C1 N1 Pd1 111.3(3) . . ?
O1 N1 Pd1 127.1(2) . . ?
C2 N2 O2 119.3(3) . . ?
C2 N2 Pd1 113.2(2) . . ?
O2 N2 Pd1 127.5(2) . . ?
C13 N3 C17 110.9(3) . . ?
C13 N3 C26 108.2(3) . . ?
C17 N3 C26 106.2(3) . . ?
C13 N3 Al2 109.4(2) . . ?
C17 N3 Al2 111.0(2) . . ?
C26 N3 Al2 111.1(2) . . ?
C16 N4 C15 106.6(3) . . ?
C16 N4 C14 110.1(3) . . ?
C15 N4 C14 108.0(3) . . ?
C16 N4 Al2 112.3(2) . . ?
C15 N4 Al2 113.2(2) . . ?
C14 N4 Al2 106.6(2) . . ?
N1 C1 C2 117.6(4) . . ?
N1 C1 C3 134.7(4) . . ?
C2 C1 C3 107.7(4) . . ?
N2 C2 C11 135.6(4) . . ?
N2 C2 C1 115.9(4) . . ?
C11 C2 C1 108.5(3) . . ?
C4 C3 C12 119.0(4) . . ?
C4 C3 C1 135.8(4) . . ?
C12 C3 C1 105.3(3) . . ?
C3 C4 C5 117.8(4) . . ?
C6 C5 C4 123.0(4) . . ?
C5 C6 C7 120.7(4) . . ?
C12 C7 C8 116.1(4) . . ?
C12 C7 C6 115.8(4) . . ?
C8 C7 C6 128.0(4) . . ?
C9 C8 C7 121.4(4) . . ?
C8 C9 C10 121.8(4) . . ?
C11 C10 C9 118.6(4) . . ?
C10 C11 C12 119.1(4) . . ?
C10 C11 C2 135.9(4) . . ?
C12 C11 C2 105.0(3) . . ?
C7 C12 C3 123.7(4) . . ?
C7 C12 C11 122.9(4) . . ?
C3 C12 C11 113.4(4) . . ?
N3 C13 C14 111.2(3) . . ?
N4 C14 C13 110.7(3) . . ?
N3 C17 C18 116.2(3) . . ?
C19 C18 C23 119.8(4) . . ?
C19 C18 C17 122.0(3) . . ?
C23 C18 C17 118.1(3) . . ?
C20 C19 C18 121.6(4) . . ?
C19 C20 C21 118.5(4) . . ?
C19 C20 C24 121.9(4) . . ?
C21 C20 C24 119.5(4) . . ?
C20 C21 C22 122.3(4) . . ?
C21 C22 C23 118.5(4) . . ?
C21 C22 C25 122.6(4) . . ?
C23 C22 C25 118.9(3) . . ?
O3 C23 C18 121.7(4) . . ?
O3 C23 C22 119.0(4) . . ?
C18 C23 C22 119.3(4) . . ?
C27 C26 N3 115.9(3) . . ?
C28 C27 C32 119.5(4) . . ?
C28 C27 C26 119.4(4) . . ?
C32 C27 C26 121.0(4) . . ?
C29 C28 C27 122.5(4) . . ?
C28 C29 C30 117.2(4) . . ?
C28 C29 C33 121.8(4) . . ?
C30 C29 C33 121.0(4) . . ?
C29 C30 C31 123.0(4) . . ?
C30 C31 C32 118.9(4) . . ?
C30 C31 C34 121.9(4) . . ?
C32 C31 C34 119.3(4) . . ?
O4 C32 C27 121.7(4) . . ?
O4 C32 C31 119.3(4) . . ?
C27 C32 C31 118.9(4) . . ?
C1C O1C C4C 104.0(4) . . ?
O1C C1C C2C 109.1(4) . . ?
C1C C2C C3C 105.8(4) . . ?
C4C C3C C2C 102.2(6) . . ?
C3C C4C O1C 108.7(5) . . ?
C1D O1D C4D 112.8(7) . . ?
O1D C1D C2D 109.1(6) . . ?
C1D C2D C3D 106.5(6) . . ?
C2D C3D C4D 100.2(5) . . ?
O1D C4D C3D 107.5(5) . . ?
C1E O1E C4E 104.2(4) . . ?
O1E C1E C2E 109.2(4) . . ?
C1E C2E C3E 105.5(4) . . ?
C4E C3E C2E 101.9(6) . . ?
C3E C4E O1E 108.6(5) . . ?
C1F O1F C4F 104.3(4) . . ?
O1F C1F C2F 109.2(4) . . ?
C1F C2F C3F 105.6(5) . . ?
C4F C3F C2F 102.1(6) . . ?
C3F C4F O1F 108.8(5) . . ?

loop_
_geom_bond_atom_site_label_1
_geom_bond_atom_site_label_2
_geom_bond_distance
_geom_bond_site_symmetry_2
_geom_bond_publ_flag
Pd1 N2 1.997(3) . yes
Pd1 N2 1.997(3) 3_656 yes
Pd1 N1 2.034(3) 3_656 yes
Pd1 N1 2.034(3) . yes
Al2 O4 1.807(3) . ?
Al2 O3 1.809(3) . ?
Al2 O1 1.896(3) . ?
Al2 O2 1.919(2) 3_656 ?
Al2 N3 2.108(3) . ?
Al2 N4 2.197(3) . ?
O1 N1 1.327(3) . ?
O2 N2 1.332(3) . ?
O2 Al2 1.919(2) 3_656 ?
O3 C23 1.345(4) . ?
O4 C32 1.332(4) . ?
N1 C1 1.298(5) . ?
N2 C2 1.307(4) . ?
N3 C13 1.491(4) . ?
N3 C17 1.493(5) . ?
N3 C26 1.504(4) . ?
N4 C16 1.479(4) . ?
N4 C15 1.488(4) . ?
N4 C14 1.488(4) . ?
C1 C2 1.466(5) . ?
C1 C3 1.465(5) . ?
C2 C11 1.453(5) . ?
C3 C4 1.380(5) . ?
C3 C12 1.415(5) . ?
C4 C5 1.422(5) . ?
C5 C6 1.358(5) . ?
C6 C7 1.425(5) . ?
C7 C12 1.399(5) . ?
C7 C8 1.412(5) . ?
C8 C9 1.366(5) . ?
C9 C10 1.423(5) . ?
C10 C11 1.367(5) . ?
C11 C12 1.426(5) . ?
C13 C14 1.513(5) . ?
C17 C18 1.496(5) . ?
C18 C19 1.392(5) . ?
C18 C23 1.394(5) . ?
C19 C20 1.373(5) . ?
C20 C21 1.376(5) . ?
C20 C24 1.524(5) . ?
C21 C22 1.394(5) . ?
C22 C23 1.412(5) . ?
C22 C25 1.507(5) . ?
C26 C27 1.496(5) . ?
C27 C28 1.387(5) . ?
C27 C32 1.399(5) . ?
C28 C29 1.371(5) . ?
C29 C30 1.380(5) . ?
C29 C33 1.514(6) . ?
C30 C31 1.382(5) . ?
C31 C32 1.403(5) . ?
C31 C34 1.497(5) . ?
O1C C1C 1.415(5) . ?
O1C C4C 1.470(6) . ?
C1C C2C 1.455(6) . ?
C2C C3C 1.518(7) . ?
C3C C4C 1.406(7) . ?
O1D C1D 1.299(7) . ?
O1D C4D 1.365(7) . ?
C1D C2D 1.450(8) . ?
C2D C3D 1.482(7) . ?
C3D C4D 1.544(8) . ?
O1E C1E 1.415(5) . ?
O1E C4E 1.469(6) . ?
C1E C2E 1.455(6) . ?
C2E C3E 1.518(7) . ?
C3E C4E 1.407(7) . ?
O1F C1F 1.415(5) . ?
O1F C4F 1.469(6) . ?
C1F C2F 1.455(6) . ?
C2F C3F 1.518(7) . ?
C3F C4F 1.406(7) . ?
